data_4037761
loop_
_publ_author_name
'Esteve, Ferran'
'Altava, Belen'
'Bolte, Michael'
'Burguete, Maria Isabel'
'Garcia-Verdugo, Eduardo'
'Luis, Santiago V.'

_publ_section_title
;
 Highly selective anion template effect in the synthesis of constrained
 pseudopeptidic macrocyclic cyclophanes.
;
_journal_name_full 'The Journal of organic chemistry'
_journal_paper_doi 10.1021/acs.joc.9b03048
_journal_year 2019
_chemical_absolute_configuration syn
_chemical_formula_moiety 'C25 H38 N4 O2, 0.5(H2 O)'
_chemical_formula_sum 'C25 H39 N4 O2.5'
_chemical_formula_weight 435.60
_space_group_crystal_system orthorhombic
_space_group_IT_number 19
_space_group_name_Hall 'P 2ac 2ab'
_space_group_name_H-M_alt 'P 21 21 21'
_atom_sites_solution_hydrogens mixed
_audit_creation_method SHELXL-2018/3
_cell_angle_alpha 90
_cell_angle_beta 90
_cell_angle_gamma 90
_cell_formula_units_Z 8
_cell_length_a 16.178(3)
_cell_length_b 16.450(3)
_cell_length_c 19.200(4)
_cell_measurement_reflns_used 6029
_cell_measurement_temperature 293(2)
_cell_measurement_theta_max 71.1720
_cell_measurement_theta_min 3.4860
_cell_volume 5109.7(17)
_computing_cell_refinement 'CrysAlisPro 1.171.39.46 (Rigaku OD, 2018)'
_computing_data_collection 'CrysAlisPro 1.171.39.46 (Rigaku OD, 2018)'
_computing_data_reduction 'CrysAlisPro 1.171.39.46 (Rigaku OD, 2018)'
_computing_structure_refinement 'SHELXL-2018/3 (Sheldrick, 2018)'
_computing_structure_solution SHELXS
_diffrn_ambient_temperature 293(2)
_diffrn_detector_area_resol_mean 10.4051
_diffrn_measured_fraction_theta_full 0.999
_diffrn_measured_fraction_theta_max 0.982
_diffrn_measurement_device_type 'SuperNova, Dual, Cu at home/near, Atlas'
_diffrn_measurement_method '\w scans'
_diffrn_radiation_type MoK\a
_diffrn_radiation_wavelength 0.71073
_diffrn_reflns_av_unetI/netI 0.0574
_diffrn_reflns_Laue_measured_fraction_full 0.999
_diffrn_reflns_Laue_measured_fraction_max 0.982
_diffrn_reflns_limit_h_max 19
_diffrn_reflns_limit_h_min -19
_diffrn_reflns_limit_k_max 19
_diffrn_reflns_limit_k_min -4
_diffrn_reflns_limit_l_max 23
_diffrn_reflns_limit_l_min -23
_diffrn_reflns_number 9872
_diffrn_reflns_point_group_measured_fraction_full 0.998
_diffrn_reflns_point_group_measured_fraction_max 0.974
_diffrn_reflns_theta_full 25.000
_diffrn_reflns_theta_max 26.081
_diffrn_reflns_theta_min 1.630
_diffrn_source 'micro-focus sealed X-ray tube'
_exptl_absorpt_coefficient_mu 0.074
_exptl_absorpt_correction_T_max 1.000
_exptl_absorpt_correction_T_min 0.673
_exptl_absorpt_correction_type gaussian
_exptl_absorpt_process_details
;
CrysAlisPro 1.171.39.46 (Rigaku Oxford Diffraction, 2018)
;
_exptl_crystal_colour white
_exptl_crystal_density_diffrn 1.133
_exptl_crystal_description needle
_exptl_crystal_F_000 1896
_exptl_crystal_size_max 0.521
_exptl_crystal_size_mid 0.177
_exptl_crystal_size_min 0.130
_refine_diff_density_max 0.841
_refine_diff_density_min -0.504
_refine_diff_density_rms 0.113
_refine_ls_abs_structure_details
;
 Flack x determined using 3100 quotients [(I+)-(I-)]/[(I+)+(I-)]
 (Parsons, Flack and Wagner, Acta Cryst. B69 (2013) 249-259).
;
_refine_ls_abs_structure_Flack -1.7(10)
_refine_ls_extinction_method none
_refine_ls_goodness_of_fit_ref 1.639
_refine_ls_hydrogen_treatment mixed
_refine_ls_matrix_type full
_refine_ls_number_parameters 577
_refine_ls_number_reflns 9872
_refine_ls_number_restraints 18
_refine_ls_restrained_S_all 1.639
_refine_ls_R_factor_all 0.1505
_refine_ls_R_factor_gt 0.1456
_refine_ls_shift/su_max 0.001
_refine_ls_shift/su_mean 0.000
_refine_ls_structure_factor_coef Fsqd
_refine_ls_weighting_details 'w=1/[\s^2^(Fo^2^)+(0.2000P)^2^] where P=(Fo^2^+2Fc^2^)/3'
_refine_ls_weighting_scheme calc
_refine_ls_wR_factor_gt 0.3638
_refine_ls_wR_factor_ref 0.3757
_reflns_Friedel_coverage 0.799
_reflns_Friedel_fraction_full 0.997
_reflns_Friedel_fraction_max 0.964
_reflns_number_gt 8934
_reflns_number_total 9872
_reflns_threshold_expression 'I > 2\s(I)'
_cod_data_source_file jo9b03048_si_004.cif
_cod_data_source_block 3d
_cod_depositor_comments
;

2020-08-12
Z value and formula fixed to values more according to usual
chemical conventions.                 miguel
;
_cod_original_formula_sum 'C50 H78 N8 O5'
_cod_original_formula_weight 871.20
_cod_original_formula_moiety '2(C25 H38 N4 O2), H2 O'
_cod_original_formula_units_Z 4
_cod_original_cell_volume 5109.4(18)
_cod_database_code 4037761
_shelx_shelxl_version_number 2018/3
_shelx_space_group_comment
;
The symmetry employed for this shelxl refinement is uniquely defined
by the following loop, which should always be used as a source of
symmetry information in preference to the above space-group names.
They are only intended as comments.
;

loop_
_space_group_symop_operation_xyz
'x, y, z'
'-x+1/2, -y, z+1/2'
'-x, y+1/2, -z+1/2'
'x+1/2, -y+1/2, -z'

loop_
_atom_site_label
_atom_site_type_symbol
_atom_site_fract_x
_atom_site_fract_y
_atom_site_fract_z
_atom_site_U_iso_or_equiv
_atom_site_adp_type
_atom_site_occupancy
_atom_site_site_symmetry_order
_atom_site_calc_flag
_atom_site_refinement_flags_posn
_atom_site_refinement_flags_adp
O1W O -0.0574(10) 0.3878(12) 0.4939(13) 0.176(7) Uani 1 1 d . .
H1WA H -0.016370 0.416543 0.485213 0.264 Uiso 1 1 d R U
H1WB H -0.069710 0.340344 0.481425 0.264 Uiso 1 1 d R U
O1A O 0.2591(4) 0.5516(4) 0.3990(3) 0.0675(13) Uani 1 1 d . .
O1 O 0.2897(4) 0.5072(5) 0.1459(3) 0.0787(17) Uani 1 1 d . .
C1 C 0.5232(7) 0.4271(9) 0.2160(5) 0.092(3) Uani 1 1 d D .
H1A H 0.558709 0.448627 0.179675 0.110 Uiso 1 1 calc R U
H1B H 0.502500 0.374860 0.200386 0.110 Uiso 1 1 calc R U
C1A C 0.3282(8) 0.7843(8) 0.5058(10) 0.108(5) Uani 1 1 d . .
H1A1 H 0.288729 0.802681 0.540393 0.130 Uiso 1 1 calc R U
H1A2 H 0.380714 0.776087 0.529215 0.130 Uiso 1 1 calc R U
N1A N 0.2679(5) 0.5632(4) 0.5158(3) 0.0641(15) Uani 1 1 d . .
H1A3 H 0.254631 0.540444 0.554581 0.077 Uiso 1 1 calc R U
N1 N 0.3078(5) 0.4993(5) 0.2608(3) 0.0695(17) Uani 1 1 d D .
H1 H 0.293224 0.516287 0.301375 0.083 Uiso 1 1 calc R U
N2A N 0.2469(4) 0.9521(5) 0.5006(4) 0.0671(16) Uani 1 1 d . .
H2NA H 0.219(6) 0.961(6) 0.541(7) 0.06(2) Uiso 1 1 d . .
N2 N 0.6975(5) 0.4914(4) 0.2426(4) 0.0706(17) Uani 1 1 d D .
H2 H 0.701(10) 0.473(10) 0.199(3) 0.11(5) Uiso 1 1 d D .
C2 C 0.4509(6) 0.4845(6) 0.2267(6) 0.085(3) Uani 1 1 d D U
H2A H 0.466846 0.527275 0.258771 0.102 Uiso 1 1 calc R U
H2B H 0.436398 0.509520 0.182635 0.102 Uiso 1 1 calc R U
C4 C 0.3770(8) 0.4397(7) 0.2554(7) 0.169(12) Uani 1 1 d D U
H4A H 0.361705 0.395392 0.224572 0.203 Uiso 1 1 calc R U
H4B H 0.389679 0.417229 0.300861 0.203 Uiso 1 1 calc R U
C2A C 0.2984(10) 0.7016(8) 0.4760(6) 0.094(3) Uani 1 1 d . .
H2A1 H 0.238849 0.703362 0.470255 0.113 Uiso 1 1 calc R U
H2A2 H 0.322682 0.693790 0.430242 0.113 Uiso 1 1 calc R U
O2 O 0.7018(5) 0.5508(4) 0.3479(3) 0.0749(15) Uani 1 1 d . .
O2A O 0.2277(6) 0.9924(6) 0.3899(4) 0.098(2) Uani 1 1 d . .
N3 N 0.2274(4) 0.6739(4) 0.2125(3) 0.0559(13) Uani 1 1 d . .
N3A N 0.0872(4) 0.4884(4) 0.4641(4) 0.0594(13) Uani 1 1 d . .
C3 C 0.5739(6) 0.4149(5) 0.2817(4) 0.0681(18) Uani 1 1 d . .
H3A H 0.561215 0.458252 0.314225 0.082 Uiso 1 1 calc R U
H3B H 0.557771 0.363954 0.303240 0.082 Uiso 1 1 calc R U
C3A C 0.3381(8) 0.8466(10) 0.4546(7) 0.098(3) Uani 1 1 d . .
H3A1 H 0.295597 0.840754 0.419273 0.117 Uiso 1 1 calc R U
H3A2 H 0.391409 0.840465 0.432084 0.117 Uiso 1 1 calc R U
C4A C 0.3196(8) 0.6323(6) 0.5197(8) 0.090(3) Uani 1 1 d . .
H4A1 H 0.375400 0.615509 0.507981 0.108 Uiso 1 1 calc R U
H4A2 H 0.320505 0.650677 0.567730 0.108 Uiso 1 1 calc R U
N4 N 0.6479(5) 0.6783(5) 0.2343(4) 0.0697(17) Uani 1 1 d . .
N4A N 0.0672(4) 0.9056(4) 0.4606(3) 0.0618(14) Uani 1 1 d . .
C5 C 0.6663(6) 0.4136(5) 0.2690(6) 0.072(2) Uani 1 1 d . .
H5A H 0.694331 0.400657 0.312292 0.086 Uiso 1 1 calc R U
H5B H 0.679114 0.371142 0.235715 0.086 Uiso 1 1 calc R U
C5A C 0.3323(7) 0.9300(9) 0.4867(9) 0.099(4) Uani 1 1 d . .
H5A1 H 0.363325 0.930961 0.529955 0.119 Uiso 1 1 calc R U
H5A2 H 0.356668 0.969625 0.455428 0.119 Uiso 1 1 calc R U
C6A C 0.2375(5) 0.5297(4) 0.4575(4) 0.0575(15) Uani 1 1 d . .
C6 C 0.2676(5) 0.5274(5) 0.2045(4) 0.0610(16) Uani 1 1 d . .
C7A C 0.2003(6) 0.9777(5) 0.4489(4) 0.0680(19) Uani 1 1 d . .
C7 C 0.7095(5) 0.5544(5) 0.2842(4) 0.0607(16) Uani 1 1 d . .
C8 C 0.1979(4) 0.5879(4) 0.2157(3) 0.0531(13) Uani 1 1 d . .
H8 H 0.175773 0.578670 0.262586 0.064 Uiso 1 1 calc R U
C8A C 0.1742(5) 0.4613(4) 0.4686(3) 0.0566(15) Uani 1 1 d . .
H8A H 0.182522 0.441224 0.516089 0.068 Uiso 1 1 calc R U
C9 C 0.1271(4) 0.5742(6) 0.1639(4) 0.0641(17) Uani 1 1 d . .
H9 H 0.149479 0.577966 0.116542 0.077 Uiso 1 1 calc R U
C9A C 0.1912(6) 0.3890(4) 0.4194(4) 0.0665(19) Uani 1 1 d . .
H9A H 0.186450 0.407987 0.371159 0.080 Uiso 1 1 calc R U
C10 C 0.0934(7) 0.4897(8) 0.1745(5) 0.082(3) Uani 1 1 d . .
H10A H 0.137294 0.450856 0.169492 0.124 Uiso 1 1 calc R U
H10B H 0.070177 0.485491 0.220365 0.124 Uiso 1 1 calc R U
H10C H 0.051378 0.479041 0.140457 0.124 Uiso 1 1 calc R U
C10A C 0.2788(9) 0.3595(7) 0.4314(7) 0.095(3) Uani 1 1 d . .
H10D H 0.316777 0.403469 0.423978 0.142 Uiso 1 1 calc R U
H10E H 0.284122 0.340092 0.478397 0.142 Uiso 1 1 calc R U
H10F H 0.291028 0.316114 0.399588 0.142 Uiso 1 1 calc R U
C11 C 0.0596(6) 0.6356(10) 0.1715(8) 0.101(4) Uani 1 1 d . .
H11A H 0.081802 0.689101 0.164645 0.151 Uiso 1 1 calc R U
H11B H 0.017480 0.625276 0.137454 0.151 Uiso 1 1 calc R U
H11C H 0.036279 0.631726 0.217362 0.151 Uiso 1 1 calc R U
C11A C 0.1310(12) 0.3228(7) 0.4304(7) 0.106(4) Uani 1 1 d . .
H11D H 0.076044 0.342851 0.422539 0.159 Uiso 1 1 calc R U
H11E H 0.142309 0.279184 0.398584 0.159 Uiso 1 1 calc R U
H11F H 0.135403 0.303162 0.477393 0.159 Uiso 1 1 calc R U
C12A C 0.1066(5) 0.9855(5) 0.4602(4) 0.0624(16) Uani 1 1 d . .
H12A H 0.084764 1.014341 0.419486 0.075 Uiso 1 1 calc R U
C12 C 0.7260(5) 0.6364(5) 0.2471(4) 0.0614(16) Uani 1 1 d . .
H12 H 0.751215 0.624500 0.201856 0.074 Uiso 1 1 calc R U
C13A C 0.0824(6) 1.0360(5) 0.5239(5) 0.0658(18) Uani 1 1 d . .
H13A H 0.101792 1.008834 0.566266 0.079 Uiso 1 1 calc R U
C13 C 0.7866(6) 0.6858(6) 0.2882(5) 0.075(2) Uani 1 1 d . .
H13 H 0.763362 0.693124 0.334968 0.090 Uiso 1 1 calc R U
C14 C 0.8012(11) 0.7716(9) 0.2572(10) 0.114(5) Uani 1 1 d . .
H14A H 0.840337 0.800462 0.285507 0.171 Uiso 1 1 calc R U
H14B H 0.822366 0.766572 0.210711 0.171 Uiso 1 1 calc R U
H14C H 0.749884 0.800921 0.256217 0.171 Uiso 1 1 calc R U
C14A C -0.0108(7) 1.0476(7) 0.5276(6) 0.083(2) Uani 1 1 d . .
H14D H -0.024419 1.079424 0.567887 0.125 Uiso 1 1 calc R U
H14E H -0.029517 1.075230 0.486429 0.125 Uiso 1 1 calc R U
H14F H -0.037322 0.995529 0.530709 0.125 Uiso 1 1 calc R U
C15A C 0.1211(9) 1.1211(6) 0.5190(6) 0.088(3) Uani 1 1 d . .
H15A H 0.180168 1.116326 0.516598 0.132 Uiso 1 1 calc R U
H15B H 0.101102 1.148082 0.478020 0.132 Uiso 1 1 calc R U
H15C H 0.106182 1.152136 0.559483 0.132 Uiso 1 1 calc R U
C15 C 0.8685(7) 0.6432(12) 0.2964(9) 0.107(4) Uani 1 1 d . .
H15D H 0.905314 0.676784 0.323008 0.161 Uiso 1 1 calc R U
H15E H 0.860297 0.592452 0.320213 0.161 Uiso 1 1 calc R U
H15F H 0.891900 0.633096 0.251328 0.161 Uiso 1 1 calc R U
C16 C 0.2740(5) 0.6996(5) 0.2750(4) 0.0585(15) Uani 1 1 d . .
H16A H 0.264670 0.662051 0.313193 0.070 Uiso 1 1 calc R U
H16B H 0.257254 0.753596 0.289548 0.070 Uiso 1 1 calc R U
C16A C 0.0689(5) 0.5376(5) 0.4008(4) 0.0607(16) Uani 1 1 d . .
H16C H 0.015315 0.523206 0.381693 0.073 Uiso 1 1 calc R U
H16D H 0.110701 0.528929 0.365341 0.073 Uiso 1 1 calc R U
C17A C 0.0624(5) 0.5393(5) 0.5239(4) 0.0561(14) Uani 1 1 d . .
H17A H 0.100754 0.532525 0.562293 0.067 Uiso 1 1 calc R U
H17B H 0.007396 0.524594 0.539710 0.067 Uiso 1 1 calc R U
C17 C 0.2821(5) 0.6911(6) 0.1513(4) 0.0632(17) Uani 1 1 d . .
H17C H 0.269511 0.743823 0.131236 0.076 Uiso 1 1 calc R U
H17D H 0.275566 0.649794 0.115683 0.076 Uiso 1 1 calc R U
C18 C 0.5924(5) 0.6885(6) 0.2916(4) 0.0637(17) Uani 1 1 d . .
H18A H 0.605803 0.737252 0.317597 0.076 Uiso 1 1 calc R U
H18B H 0.595346 0.642152 0.322776 0.076 Uiso 1 1 calc R U
C18A C 0.0830(5) 0.8541(5) 0.3980(4) 0.0623(17) Uani 1 1 d . .
H18C H 0.043349 0.865602 0.361428 0.075 Uiso 1 1 calc R U
H18D H 0.138393 0.862631 0.380214 0.075 Uiso 1 1 calc R U
C19A C 0.0721(5) 0.8556(5) 0.5243(4) 0.0593(15) Uani 1 1 d . .
H19A H 0.026719 0.867774 0.555635 0.071 Uiso 1 1 calc R U
H19B H 0.123929 0.864523 0.548491 0.071 Uiso 1 1 calc R U
C19 C 0.6020(5) 0.6636(5) 0.1712(4) 0.0626(17) Uani 1 1 d . .
H19C H 0.607669 0.607400 0.156578 0.075 Uiso 1 1 calc R U
H19D H 0.621327 0.698591 0.133927 0.075 Uiso 1 1 calc R U
C20A C 0.0694(4) 0.6258(4) 0.4255(3) 0.0538(14) Uani 1 1 d . .
C20 C 0.3631(5) 0.6990(4) 0.2534(3) 0.0538(14) Uani 1 1 d . .
C21 C 0.3697(5) 0.6899(4) 0.1811(3) 0.0563(15) Uani 1 1 d . .
C21A C 0.0637(4) 0.6259(4) 0.4977(3) 0.0512(13) Uani 1 1 d . .
C22A C 0.0728(4) 0.7701(5) 0.4250(3) 0.0519(13) Uani 1 1 d . .
C22 C 0.5097(5) 0.6950(4) 0.2609(3) 0.0550(14) Uani 1 1 d . .
C23A C 0.0664(4) 0.7713(5) 0.4980(3) 0.0524(14) Uani 1 1 d . .
C23 C 0.5163(5) 0.6819(4) 0.1885(3) 0.0527(14) Uani 1 1 d . .
C24 C 0.4341(5) 0.7036(4) 0.2943(3) 0.0560(14) Uani 1 1 d . .
H24 H 0.430938 0.712188 0.342089 0.067 Uiso 1 1 calc R U
C24A C 0.0732(4) 0.6972(5) 0.3880(3) 0.0547(14) Uani 1 1 d . .
H24A H 0.076083 0.696731 0.339627 0.066 Uiso 1 1 calc R U
C25 C 0.4437(5) 0.6821(4) 0.1469(3) 0.0550(14) Uani 1 1 d . .
H25 H 0.446299 0.677233 0.098701 0.066 Uiso 1 1 calc R U
C25A C 0.0611(4) 0.6986(5) 0.5360(3) 0.0523(13) Uani 1 1 d . .
H25A H 0.056077 0.698552 0.584214 0.063 Uiso 1 1 calc R U

loop_
_atom_site_aniso_label
_atom_site_aniso_U_11
_atom_site_aniso_U_22
_atom_site_aniso_U_33
_atom_site_aniso_U_23
_atom_site_aniso_U_13
_atom_site_aniso_U_12
O1W 0.150(11) 0.151(12) 0.23(2) 0.000(13) 0.005(12) -0.030(10)
O1A 0.096(4) 0.070(3) 0.037(3) 0.002(2) 0.013(2) -0.006(3)
O1 0.081(3) 0.120(5) 0.035(3) -0.011(3) 0.002(2) 0.020(3)
C1 0.098(6) 0.137(9) 0.041(4) -0.009(5) -0.004(4) 0.034(7)
C1A 0.081(6) 0.087(6) 0.158(15) -0.015(8) 0.003(7) 0.001(5)
N1A 0.088(4) 0.067(3) 0.037(3) -0.002(2) -0.004(3) -0.004(3)
N1 0.079(4) 0.098(5) 0.032(3) 0.005(3) -0.003(3) 0.018(4)
N2A 0.065(3) 0.083(4) 0.053(4) -0.004(3) 0.005(3) 0.005(3)
N2 0.084(4) 0.066(3) 0.061(4) 0.001(3) 0.022(3) 0.004(3)
C2 0.108(7) 0.076(5) 0.071(6) -0.005(4) 0.001(5) -0.001(5)
C4 0.29(3) 0.129(11) 0.092(10) 0.056(9) -0.105(14) -0.123(16)
C2A 0.131(9) 0.102(7) 0.050(5) -0.009(5) 0.006(5) -0.012(7)
O2 0.098(4) 0.088(4) 0.039(3) 0.006(3) 0.011(3) 0.004(3)
O2A 0.108(5) 0.129(6) 0.056(4) 0.010(4) 0.027(4) -0.009(5)
N3 0.076(3) 0.066(3) 0.025(2) 0.004(2) -0.001(2) -0.008(3)
N3A 0.073(3) 0.062(3) 0.044(3) -0.002(2) 0.000(3) 0.000(3)
C3 0.081(4) 0.072(4) 0.051(4) 0.005(3) 0.004(4) 0.008(4)
C3A 0.090(6) 0.135(10) 0.068(6) -0.009(7) -0.002(5) 0.030(7)
C4A 0.105(7) 0.073(5) 0.093(8) -0.003(5) -0.016(6) -0.001(5)
N4 0.085(4) 0.083(4) 0.041(3) -0.009(3) -0.001(3) 0.016(3)
N4A 0.078(3) 0.067(3) 0.040(3) -0.003(2) -0.004(3) 0.004(3)
C5 0.078(4) 0.062(4) 0.075(5) 0.006(4) 0.009(4) 0.012(3)
C5A 0.069(5) 0.109(8) 0.120(11) -0.004(7) 0.010(6) 0.003(5)
C6A 0.078(4) 0.057(3) 0.037(3) 0.000(2) 0.003(3) 0.004(3)
C6 0.069(4) 0.079(4) 0.035(3) -0.002(3) 0.006(3) -0.003(3)
C7A 0.088(5) 0.075(4) 0.041(4) 0.009(3) 0.012(3) 0.003(4)
C7 0.066(3) 0.075(4) 0.041(3) -0.004(3) 0.009(3) 0.008(3)
C8 0.056(3) 0.067(3) 0.036(3) 0.002(3) -0.005(2) -0.007(3)
C8A 0.082(4) 0.060(3) 0.028(3) 0.003(2) 0.000(3) 0.003(3)
C9 0.054(3) 0.088(5) 0.050(4) -0.010(3) -0.001(3) -0.008(3)
C9A 0.107(6) 0.052(3) 0.040(3) -0.003(3) 0.005(4) 0.008(4)
C10 0.087(5) 0.109(7) 0.051(4) -0.010(4) -0.007(4) -0.032(5)
C10A 0.117(8) 0.078(5) 0.089(8) -0.009(5) 0.003(6) 0.027(6)
C11 0.068(5) 0.139(10) 0.096(8) -0.037(8) -0.024(5) 0.021(6)
C11A 0.170(13) 0.072(5) 0.077(7) -0.010(5) 0.035(8) -0.019(7)
C12A 0.080(4) 0.063(3) 0.044(4) 0.008(3) 0.001(3) 0.011(3)
C12 0.072(4) 0.075(4) 0.036(3) 0.001(3) 0.010(3) 0.006(3)
C13A 0.083(4) 0.063(4) 0.052(4) -0.002(3) -0.011(3) 0.006(3)
C13 0.079(5) 0.084(5) 0.061(5) -0.008(4) 0.013(4) -0.008(4)
C14 0.138(11) 0.090(7) 0.113(11) 0.006(7) 0.024(10) -0.027(7)
C14A 0.093(6) 0.086(5) 0.071(6) -0.010(4) -0.002(5) 0.023(5)
C15A 0.127(8) 0.064(4) 0.073(6) -0.003(4) 0.012(6) 0.002(5)
C15 0.069(5) 0.145(11) 0.108(10) 0.005(9) 0.007(5) 0.002(6)
C16 0.074(4) 0.062(3) 0.039(3) -0.007(3) 0.000(3) -0.011(3)
C16A 0.074(4) 0.065(4) 0.043(4) 0.000(3) -0.007(3) 0.004(3)
C17A 0.067(3) 0.069(4) 0.032(3) -0.001(3) 0.001(2) -0.001(3)
C17 0.075(4) 0.085(4) 0.030(3) 0.003(3) -0.001(3) -0.020(4)
C18 0.073(4) 0.081(4) 0.038(3) 0.004(3) 0.004(3) 0.013(4)
C18A 0.080(4) 0.077(4) 0.030(3) 0.001(3) -0.006(3) 0.013(4)
C19A 0.071(4) 0.067(3) 0.041(3) -0.005(3) 0.000(3) -0.002(3)
C19 0.087(5) 0.067(4) 0.034(3) 0.000(3) -0.002(3) -0.003(3)
C20A 0.062(3) 0.068(4) 0.031(3) -0.005(3) -0.003(2) 0.004(3)
C20 0.074(4) 0.057(3) 0.031(3) 0.002(2) 0.002(3) -0.006(3)
C21 0.075(4) 0.064(3) 0.029(3) 0.000(2) -0.006(3) -0.014(3)
C21A 0.053(3) 0.068(4) 0.032(3) 0.001(2) -0.003(2) -0.003(3)
C22A 0.057(3) 0.070(4) 0.029(3) -0.003(3) -0.004(2) 0.002(3)
C22 0.075(4) 0.062(3) 0.027(3) 0.000(2) -0.004(3) 0.000(3)
C23A 0.050(3) 0.074(4) 0.034(3) -0.002(3) 0.001(2) -0.001(3)
C23 0.075(4) 0.055(3) 0.028(3) 0.000(2) 0.002(3) -0.002(3)
C24 0.072(4) 0.068(3) 0.028(3) 0.003(2) -0.003(3) -0.001(3)
C24A 0.062(3) 0.067(3) 0.035(3) -0.005(3) -0.011(2) 0.007(3)
C25 0.075(4) 0.063(3) 0.027(3) 0.000(2) 0.003(3) -0.005(3)
C25A 0.054(3) 0.076(4) 0.027(2) 0.001(3) 0.001(2) -0.005(3)

loop_
_atom_type_symbol
_atom_type_description
_atom_type_scat_dispersion_real
_atom_type_scat_dispersion_imag
_atom_type_scat_source
C C 0.0033 0.0016 'International Tables Vol C Tables 4.2.6.8 and 6.1.1.4'
H H 0.0000 0.0000 'International Tables Vol C Tables 4.2.6.8 and 6.1.1.4'
N N 0.0061 0.0033 'International Tables Vol C Tables 4.2.6.8 and 6.1.1.4'
O O 0.0106 0.0060 'International Tables Vol C Tables 4.2.6.8 and 6.1.1.4'

loop_
_geom_angle_atom_site_label_1
_geom_angle_atom_site_label_2
_geom_angle_atom_site_label_3
_geom_angle
H1WA O1W H1WB 131.3
C2 C1 C3 112.7(8)
C2 C1 H1A 109.0
C3 C1 H1A 109.0
C2 C1 H1B 109.0
C3 C1 H1B 109.0
H1A C1 H1B 107.8
C3A C1A C2A 114.1(14)
C3A C1A H1A1 108.7
C2A C1A H1A1 108.7
C3A C1A H1A2 108.7
C2A C1A H1A2 108.7
H1A1 C1A H1A2 107.6
C6A N1A C4A 126.3(9)
C6A N1A H1A3 116.9
C4A N1A H1A3 116.9
C6 N1 C4 122.2(8)
C6 N1 H1 118.9
C4 N1 H1 118.9
C7A N2A C5A 119.2(10)
C7A N2A H2NA 109(7)
C5A N2A H2NA 131(7)
C7 N2 C5 121.8(8)
C7 N2 H2 145(10)
C5 N2 H2 93(10)
C4 C2 C1 110.9(10)
C4 C2 H2A 109.5
C1 C2 H2A 109.5
C4 C2 H2B 109.5
C1 C2 H2B 109.5
H2A C2 H2B 108.0
N1 C4 C2 107.4(8)
N1 C4 H4A 110.2
C2 C4 H4A 110.2
N1 C4 H4B 110.2
C2 C4 H4B 110.2
H4A C4 H4B 108.5
C4A C2A C1A 113.5(11)
C4A C2A H2A1 108.9
C1A C2A H2A1 108.9
C4A C2A H2A2 108.9
C1A C2A H2A2 108.9
H2A1 C2A H2A2 107.7
C16 N3 C8 113.5(5)
C16 N3 C17 106.4(6)
C8 N3 C17 113.6(6)
C17A N3A C8A 112.6(6)
C17A N3A C16A 105.8(6)
C8A N3A C16A 113.6(6)
C5 C3 C1 113.7(8)
C5 C3 H3A 108.8
C1 C3 H3A 108.8
C5 C3 H3B 108.8
C1 C3 H3B 108.8
H3A C3 H3B 107.7
C1A C3A C5A 111.3(12)
C1A C3A H3A1 109.4
C5A C3A H3A1 109.4
C1A C3A H3A2 109.4
C5A C3A H3A2 109.4
H3A1 C3A H3A2 108.0
N1A C4A C2A 117.3(11)
N1A C4A H4A1 108.0
C2A C4A H4A1 108.0
N1A C4A H4A2 108.0
C2A C4A H4A2 108.0
H4A1 C4A H4A2 107.2
C18 N4 C19 110.0(7)
C18 N4 C12 118.0(7)
C19 N4 C12 120.6(7)
C12A N4A C19A 118.8(6)
C12A N4A C18A 115.6(7)
C19A N4A C18A 110.0(6)
N2 C5 C3 112.6(7)
N2 C5 H5A 109.1
C3 C5 H5A 109.1
N2 C5 H5B 109.1
C3 C5 H5B 109.1
H5A C5 H5B 107.8
N2A C5A C3A 111.2(10)
N2A C5A H5A1 109.4
C3A C5A H5A1 109.4
N2A C5A H5A2 109.4
C3A C5A H5A2 109.4
H5A1 C5A H5A2 108.0
O1A C6A N1A 122.5(7)
O1A C6A C8A 122.1(7)
N1A C6A C8A 115.4(6)
O1 C6 N1 120.3(8)
O1 C6 C8 121.6(7)
N1 C6 C8 118.1(7)
O2A C7A N2A 123.1(9)
O2A C7A C12A 117.8(9)
N2A C7A C12A 119.1(7)
O2 C7 N2 123.1(8)
O2 C7 C12 121.1(7)
N2 C7 C12 115.6(7)
N3 C8 C6 112.1(6)
N3 C8 C9 110.5(6)
C6 C8 C9 111.5(6)
N3 C8 H8 107.5
C6 C8 H8 107.5
C9 C8 H8 107.5
N3A C8A C6A 114.0(6)
N3A C8A C9A 111.4(6)
C6A C8A C9A 111.2(6)
N3A C8A H8A 106.6
C6A C8A H8A 106.6
C9A C8A H8A 106.6
C11 C9 C10 110.2(9)
C11 C9 C8 112.5(7)
C10 C9 C8 108.5(7)
C11 C9 H9 108.5
C10 C9 H9 108.5
C8 C9 H9 108.5
C11A C9A C10A 111.0(10)
C11A C9A C8A 111.3(8)
C10A C9A C8A 108.6(8)
C11A C9A H9A 108.6
C10A C9A H9A 108.6
C8A C9A H9A 108.6
C9 C10 H10A 109.5
C9 C10 H10B 109.5
H10A C10 H10B 109.5
C9 C10 H10C 109.5
H10A C10 H10C 109.5
H10B C10 H10C 109.5
C9A C10A H10D 109.5
C9A C10A H10E 109.5
H10D C10A H10E 109.5
C9A C10A H10F 109.5
H10D C10A H10F 109.5
H10E C10A H10F 109.5
C9 C11 H11A 109.5
C9 C11 H11B 109.5
H11A C11 H11B 109.5
C9 C11 H11C 109.5
H11A C11 H11C 109.5
H11B C11 H11C 109.5
C9A C11A H11D 109.5
C9A C11A H11E 109.5
H11D C11A H11E 109.5
C9A C11A H11F 109.5
H11D C11A H11F 109.5
H11E C11A H11F 109.5
N4A C12A C13A 111.9(7)
N4A C12A C7A 110.8(6)
C13A C12A C7A 114.2(7)
N4A C12A H12A 106.4
C13A C12A H12A 106.4
C7A C12A H12A 106.4
N4 C12 C13 113.5(7)
N4 C12 C7 109.8(7)
C13 C12 C7 110.1(7)
N4 C12 H12 107.7
C13 C12 H12 107.7
C7 C12 H12 107.7
C14A C13A C12A 111.0(8)
C14A C13A C15A 107.0(8)
C12A C13A C15A 110.1(8)
C14A C13A H13A 109.6
C12A C13A H13A 109.6
C15A C13A H13A 109.6
C12 C13 C15 112.2(10)
C12 C13 C14 113.0(11)
C15 C13 C14 109.3(11)
C12 C13 H13 107.4
C15 C13 H13 107.4
C14 C13 H13 107.4
C13 C14 H14A 109.5
C13 C14 H14B 109.5
H14A C14 H14B 109.5
C13 C14 H14C 109.5
H14A C14 H14C 109.5
H14B C14 H14C 109.5
C13A C14A H14D 109.5
C13A C14A H14E 109.5
H14D C14A H14E 109.5
C13A C14A H14F 109.5
H14D C14A H14F 109.5
H14E C14A H14F 109.5
C13A C15A H15A 109.5
C13A C15A H15B 109.5
H15A C15A H15B 109.5
C13A C15A H15C 109.5
H15A C15A H15C 109.5
H15B C15A H15C 109.5
C13 C15 H15D 109.5
C13 C15 H15E 109.5
H15D C15 H15E 109.5
C13 C15 H15F 109.5
H15D C15 H15F 109.5
H15E C15 H15F 109.5
N3 C16 C20 105.3(6)
N3 C16 H16A 110.7
C20 C16 H16A 110.7
N3 C16 H16B 110.7
C20 C16 H16B 110.7
H16A C16 H16B 108.8
N3A C16A C20A 105.1(6)
N3A C16A H16C 110.7
C20A C16A H16C 110.7
N3A C16A H16D 110.7
C20A C16A H16D 110.7
H16C C16A H16D 108.8
N3A C17A C21A 105.8(5)
N3A C17A H17A 110.6
C21A C17A H17A 110.6
N3A C17A H17B 110.6
C21A C17A H17B 110.6
H17A C17A H17B 108.7
N3 C17 C21 104.5(5)
N3 C17 H17C 110.8
C21 C17 H17C 110.8
N3 C17 H17D 110.8
C21 C17 H17D 110.8
H17C C17 H17D 108.9
N4 C18 C22 105.8(6)
N4 C18 H18A 110.6
C22 C18 H18A 110.6
N4 C18 H18B 110.6
C22 C18 H18B 110.6
H18A C18 H18B 108.7
C22A C18A N4A 103.2(6)
C22A C18A H18C 111.1
N4A C18A H18C 111.1
C22A C18A H18D 111.1
N4A C18A H18D 111.1
H18C C18A H18D 109.1
N4A C19A C23A 103.7(6)
N4A C19A H19A 111.0
C23A C19A H19A 111.0
N4A C19A H19B 111.0
C23A C19A H19B 111.0
H19A C19A H19B 109.0
N4 C19 C23 105.3(6)
N4 C19 H19C 110.7
C23 C19 H19C 110.7
N4 C19 H19D 110.7
C23 C19 H19D 110.7
H19C C19 H19D 108.8
C24A C20A C21A 121.5(6)
C24A C20A C16A 130.3(6)
C21A C20A C16A 108.2(6)
C24 C20 C21 120.1(7)
C24 C20 C16 129.5(6)
C21 C20 C16 110.4(6)
C25 C21 C20 123.4(7)
C25 C21 C17 129.2(6)
C20 C21 C17 107.4(7)
C20A C21A C25A 121.7(7)
C20A C21A C17A 109.4(6)
C25A C21A C17A 128.9(6)
C24A C22A C23A 121.3(7)
C24A C22A C18A 128.6(6)
C23A C22A C18A 110.1(6)
C24 C22 C23 122.6(7)
C24 C22 C18 128.7(6)
C23 C22 C18 108.4(6)
C25A C23A C22A 120.7(7)
C25A C23A C19A 128.7(6)
C22A C23A C19A 110.4(7)
C22 C23 C25 119.4(7)
C22 C23 C19 109.2(6)
C25 C23 C19 131.2(6)
C22 C24 C20 117.4(6)
C22 C24 H24 121.3
C20 C24 H24 121.3
C20A C24A C22A 117.8(6)
C20A C24A H24A 121.1
C22A C24A H24A 121.1
C21 C25 C23 117.0(6)
C21 C25 H25 121.5
C23 C25 H25 121.5
C23A C25A C21A 116.9(6)
C23A C25A H25A 121.6
C21A C25A H25A 121.6

loop_
_geom_bond_atom_site_label_1
_geom_bond_atom_site_label_2
_geom_bond_distance
O1W H1WA 0.8319
O1W H1WB 0.8402
O1A C6A 1.229(10)
O1 C6 1.227(10)
C1 C2 1.517(11)
C1 C3 1.518(13)
C1 H1A 0.9700
C1 H1B 0.9700
C1A C3A 1.43(2)
C1A C2A 1.554(19)
C1A H1A1 0.9700
C1A H1A2 0.9700
N1A C6A 1.342(10)
N1A C4A 1.414(14)
N1A H1A3 0.8600
N1 C6 1.344(11)
N1 C4 1.491(12)
N1 H1 0.8600
N2A C7A 1.315(12)
N2A C5A 1.453(13)
N2A H2NA 0.91(12)
N2 C7 1.323(12)
N2 C5 1.466(11)
N2 H2 0.900(14)
C2 C4 1.510(11)
C2 H2A 0.9700
C2 H2B 0.9700
C4 H4A 0.9700
C4 H4B 0.9700
C2A C4A 1.456(18)
C2A H2A1 0.9700
C2A H2A2 0.9700
O2 C7 1.232(10)
O2A C7A 1.240(11)
N3 C16 1.478(9)
N3 C8 1.496(9)
N3 C17 1.498(9)
N3A C17A 1.477(9)
N3A C8A 1.479(10)
N3A C16A 1.490(10)
C3 C5 1.514(13)
C3 H3A 0.9700
C3 H3B 0.9700
C3A C5A 1.51(2)
C3A H3A1 0.9700
C3A H3A2 0.9700
C4A H4A1 0.9700
C4A H4A2 0.9700
N4 C18 1.430(10)
N4 C19 1.443(10)
N4 C12 1.460(11)
N4A C12A 1.461(11)
N4A C19A 1.476(10)
N4A C18A 1.491(10)
C5 H5A 0.9700
C5 H5B 0.9700
C5A H5A1 0.9700
C5A H5A2 0.9700
C6A C8A 1.535(11)
C6 C8 1.519(11)
C7A C12A 1.537(13)
C7 C12 1.548(11)
C8 C9 1.534(9)
C8 H8 0.9800
C8A C9A 1.543(9)
C8A H8A 0.9800
C9 C11 1.494(14)
C9 C10 1.506(14)
C9 H9 0.9800
C9A C11A 1.477(17)
C9A C10A 1.517(17)
C9A H9A 0.9800
C10 H10A 0.9600
C10 H10B 0.9600
C10 H10C 0.9600
C10A H10D 0.9600
C10A H10E 0.9600
C10A H10F 0.9600
C11 H11A 0.9600
C11 H11B 0.9600
C11 H11C 0.9600
C11A H11D 0.9600
C11A H11E 0.9600
C11A H11F 0.9600
C12A C13A 1.528(11)
C12A H12A 0.9800
C12 C13 1.497(13)
C12 H12 0.9800
C13A C14A 1.522(15)
C13A C15A 1.537(13)
C13A H13A 0.9800
C13 C15 1.507(17)
C13 C14 1.550(17)
C13 H13 0.9800
C14 H14A 0.9600
C14 H14B 0.9600
C14 H14C 0.9600
C14A H14D 0.9600
C14A H14E 0.9600
C14A H14F 0.9600
C15A H15A 0.9600
C15A H15B 0.9600
C15A H15C 0.9600
C15 H15D 0.9600
C15 H15E 0.9600
C15 H15F 0.9600
C16 C20 1.500(11)
C16 H16A 0.9700
C16 H16B 0.9700
C16A C20A 1.527(10)
C16A H16C 0.9700
C16A H16D 0.9700
C17A C21A 1.511(10)
C17A H17A 0.9700
C17A H17B 0.9700
C17 C21 1.528(11)
C17 H17C 0.9700
C17 H17D 0.9700
C18 C22 1.466(11)
C18 H18A 0.9700
C18 H18B 0.9700
C18A C22A 1.484(11)
C18A H18C 0.9700
C18A H18D 0.9700
C19A C23A 1.479(10)
C19A H19A 0.9700
C19A H19B 0.9700
C19 C23 1.456(12)
C19 H19C 0.9700
C19 H19D 0.9700
C20A C24A 1.380(10)
C20A C21A 1.389(9)
C20 C24 1.393(10)
C20 C21 1.401(9)
C21 C25 1.372(11)
C21A C25A 1.404(10)
C22A C24A 1.394(10)
C22A C23A 1.406(9)
C22 C24 1.389(11)
C22 C23 1.410(8)
C23A C25A 1.403(10)
C23 C25 1.420(10)
C24 H24 0.9300
C24A H24A 0.9300
C25 H25 0.9300
C25A H25A 0.9300

loop_
_geom_hbond_atom_site_label_D
_geom_hbond_atom_site_label_H
_geom_hbond_atom_site_label_A
_geom_hbond_distance_DH
_geom_hbond_distance_HA
_geom_hbond_distance_DA
_geom_hbond_angle_DHA
_geom_hbond_site_symmetry_A
_geom_hbond_publ_flag
O1W H1WA N3A 0.83 2.09 2.922(18) 179.6 . yes
N1A H1A3 O1 0.86 2.05 2.906(10) 173.5 2_565 yes
N1 H1 O1A 0.86 2.04 2.899(9) 177.6 . yes
N2A H2NA O2 0.91(12) 2.16(13) 2.999(10) 154(9) 4_466 yes
N2 H2 O2A 0.900(14) 2.08(11) 2.818(11) 139(14) 3_645 yes

loop_
_geom_torsion_atom_site_label_1
_geom_torsion_atom_site_label_2
_geom_torsion_atom_site_label_3
_geom_torsion_atom_site_label_4
_geom_torsion
C3 C1 C2 C4 -84.8(14)
C6 N1 C4 C2 73.0(12)
C1 C2 C4 N1 -177.2(9)
C3A C1A C2A C4A 156.6(12)
C2 C1 C3 C5 -138.9(10)
C2A C1A C3A C5A 156.6(11)
C6A N1A C4A C2A 43.7(16)
C1A C2A C4A N1A 152.8(12)
C7 N2 C5 C3 77.9(12)
C1 C3 C5 N2 64.0(12)
C7A N2A C5A C3A -78.8(14)
C1A C3A C5A N2A -77.8(15)
C4A N1A C6A O1A 7.8(14)
C4A N1A C6A C8A -172.7(9)
C4 N1 C6 O1 -3.4(14)
C4 N1 C6 C8 179.8(8)
C5A N2A C7A O2A -8.1(15)
C5A N2A C7A C12A 168.5(9)
C5 N2 C7 O2 5.9(13)
C5 N2 C7 C12 -168.5(7)
C16 N3 C8 C6 -74.5(7)
C17 N3 C8 C6 47.2(8)
C16 N3 C8 C9 160.4(6)
C17 N3 C8 C9 -77.8(8)
O1 C6 C8 N3 -84.8(10)
N1 C6 C8 N3 91.9(8)
O1 C6 C8 C9 39.7(11)
N1 C6 C8 C9 -143.6(8)
C17A N3A C8A C6A -70.5(8)
C16A N3A C8A C6A 49.8(8)
C17A N3A C8A C9A 162.7(6)
C16A N3A C8A C9A -77.0(7)
O1A C6A C8A N3A -83.6(9)
N1A C6A C8A N3A 96.9(8)
O1A C6A C8A C9A 43.3(10)
N1A C6A C8A C9A -136.1(7)
N3 C8 C9 C11 -51.7(11)
C6 C8 C9 C11 -177.1(9)
N3 C8 C9 C10 -173.9(7)
C6 C8 C9 C10 60.7(9)
N3A C8A C9A C11A -52.3(11)
C6A C8A C9A C11A 179.4(10)
N3A C8A C9A C10A -174.8(8)
C6A C8A C9A C10A 56.9(9)
C19A N4A C12A C13A -49.6(9)
C18A N4A C12A C13A 176.2(7)
C19A N4A C12A C7A 79.2(9)
C18A N4A C12A C7A -55.0(9)
O2A C7A C12A N4A 102.0(10)
N2A C7A C12A N4A -74.8(10)
O2A C7A C12A C13A -130.5(9)
N2A C7A C12A C13A 52.7(10)
C18 N4 C12 C13 -72.4(10)
C19 N4 C12 C13 147.8(8)
C18 N4 C12 C7 51.3(10)
C19 N4 C12 C7 -88.5(9)
O2 C7 C12 N4 -84.9(10)
N2 C7 C12 N4 89.6(8)
O2 C7 C12 C13 40.8(10)
N2 C7 C12 C13 -144.7(8)
N4A C12A C13A C14A -58.5(9)
C7A C12A C13A C14A 174.6(8)
N4A C12A C13A C15A -176.7(8)
C7A C12A C13A C15A 56.4(10)
N4 C12 C13 C15 -176.2(9)
C7 C12 C13 C15 60.2(11)
N4 C12 C13 C14 -52.1(11)
C7 C12 C13 C14 -175.7(9)
C8 N3 C16 C20 103.5(7)
C17 N3 C16 C20 -22.1(8)
C17A N3A C16A C20A 23.7(8)
C8A N3A C16A C20A -100.3(7)
C8A N3A C17A C21A 102.0(6)
C16A N3A C17A C21A -22.6(7)
C16 N3 C17 C21 24.8(8)
C8 N3 C17 C21 -100.9(7)
C19 N4 C18 C22 -10.3(9)
C12 N4 C18 C22 -154.1(7)
C12A N4A C18A C22A 154.0(6)
C19A N4A C18A C22A 16.0(8)
C12A N4A C19A C23A -152.5(6)
C18A N4A C19A C23A -16.0(8)
C18 N4 C19 C23 11.6(9)
C12 N4 C19 C23 154.3(7)
N3A C16A C20A C24A 164.9(7)
N3A C16A C20A C21A -16.1(8)
N3 C16 C20 C24 -167.1(7)
N3 C16 C20 C21 10.9(8)
C24 C20 C21 C25 2.5(11)
C16 C20 C21 C25 -175.8(7)
C24 C20 C21 C17 -177.1(6)
C16 C20 C21 C17 4.6(8)
N3 C17 C21 C25 162.3(7)
N3 C17 C21 C20 -18.1(8)
C24A C20A C21A C25A 0.4(11)
C16A C20A C21A C25A -178.8(6)
C24A C20A C21A C17A -178.8(6)
C16A C20A C21A C17A 2.1(8)
N3A C17A C21A C20A 12.9(8)
N3A C17A C21A C25A -166.2(7)
N4A C18A C22A C24A 173.8(7)
N4A C18A C22A C23A -9.6(8)
N4 C18 C22 C24 178.4(8)
N4 C18 C22 C23 4.9(9)
C24A C22A C23A C25A 0.5(10)
C18A C22A C23A C25A -176.4(6)
C24A C22A C23A C19A 176.8(6)
C18A C22A C23A C19A 0.0(8)
N4A C19A C23A C25A -174.3(7)
N4A C19A C23A C22A 9.8(8)
C24 C22 C23 C25 3.8(11)
C18 C22 C23 C25 177.8(6)
C24 C22 C23 C19 -171.8(7)
C18 C22 C23 C19 2.2(8)
N4 C19 C23 C22 -8.3(8)
N4 C19 C23 C25 176.8(7)
C23 C22 C24 C20 -0.1(11)
C18 C22 C24 C20 -172.7(8)
C21 C20 C24 C22 -3.0(10)
C16 C20 C24 C22 174.8(7)
C21A C20A C24A C22A 1.1(10)
C16A C20A C24A C22A -179.9(7)
C23A C22A C24A C20A -1.6(10)
C18A C22A C24A C20A 174.7(7)
C20 C21 C25 C23 1.3(10)
C17 C21 C25 C23 -179.2(7)
C22 C23 C25 C21 -4.3(10)
C19 C23 C25 C21 170.1(7)
C22A C23A C25A C21A 1.0(9)
C19A C23A C25A C21A -174.6(7)
C20A C21A C25A C23A -1.4(10)
C17A C21A C25A C23A 177.6(7)
